data_7131344
loop_
_publ_author_name
'Parmar, Vijay S.'
'Thiel, Andreas M.'
'Nabi, Rizwan'
'Gransbury, Gemma K.'
'Norre, Marie S.'
'Evans, Peter'
'Corner, Sophie C.'
'Skelton, Jonathan M.'
'Chilton, Nicholas F.'
'Mills, David P.'
'Overgaard, Jacob'

_publ_section_title
;
 Influence of pressure on a dysprosocenium single-molecule magnet.
;
_journal_issue 18
_journal_name_full 'Chemical communications (Cambridge, England)'
_journal_page_first 2656
_journal_page_last 2659
_journal_paper_doi 10.1039/d2cc06722f
_journal_volume 59
_journal_year 2023
_chemical_formula_moiety 'C34 H58 Dy, B C24 F20'
_chemical_formula_sum 'C58 H58 B Dy F20'
_chemical_formula_weight 1308.35
_chemical_properties_physical
Air-sensitive,Moisture-sensitive,Heat-sensitive,Oxygen-sensitive,Light-sensitive,Photo-sensitive
_space_group_crystal_system triclinic
_space_group_IT_number 2
_space_group_name_Hall '-P 1'
_space_group_name_H-M_alt 'P -1'
_atom_sites_solution_hydrogens geom
_atom_sites_solution_primary dual
_audit_creation_date 2020-02-26
_audit_creation_method
;
Olex2 1.2
(compiled 2018.05.29 svn.r3508 for OlexSys, GUI svn.r5506)
;
_audit_update_record
;
2022-10-30 deposited with the CCDC.	2023-02-13 downloaded from the CCDC.
;
_cell_angle_alpha 107.031(3)
_cell_angle_beta 96.387(3)
_cell_angle_gamma 99.377(3)
_cell_formula_units_Z 2
_cell_length_a 11.6278(3)
_cell_length_b 12.6173(5)
_cell_length_c 20.3029(7)
_cell_measurement_reflns_used 8547
_cell_measurement_temperature 100
_cell_measurement_theta_max 27.2720
_cell_measurement_theta_min 1.7250
_cell_volume 2769.80(17)
_computing_cell_refinement 'CrysAlisPro 1.171.39.46 (Rigaku OD, 2018)'
_computing_data_collection 'CrysAlisPro 1.171.39.46 (Rigaku OD, 2018)'
_computing_data_reduction 'CrysAlisPro 1.171.39.46 (Rigaku OD, 2018)'
_computing_molecular_graphics 'Olex2 (Dolomanov et al., 2009)'
_computing_publication_material 'Olex2 (Dolomanov et al., 2009)'
_computing_structure_refinement 'ShelXL (Sheldrick, 2015)'
_computing_structure_solution 'ShelXT (Sheldrick, 2015)'
_diffrn_ambient_environment N~2~
_diffrn_ambient_pressure 0
_diffrn_ambient_temperature 100
_diffrn_detector 'CCD plate'
_diffrn_detector_area_resol_mean 10.3590
_diffrn_detector_type Atlas
_diffrn_measured_fraction_theta_full 1.000
_diffrn_measured_fraction_theta_max 1.000
_diffrn_measurement_details
;
List of Runs (angles in degrees, time in seconds):

  # Type    Start    End  Width  t~exp~   \w     \q     \k     \f   Frames
#--------------------------------------------------------------------------
  1  \w     44.00  69.00   1.00   30.00    --   22.61-157.00-132.00   25
  2  \w     21.00  46.00   1.00   30.00    --   22.61-119.00  23.00   25
  3  \w     56.00 109.00   1.00   30.00    --   22.61 157.00 -96.00   53
  4  \w    -94.00 -60.00   1.00   30.00    --  -23.39-157.00-132.00   34
  5  \w    -93.00 -68.00   1.00   30.00    --  -23.39 157.00 -96.00   25
  6  \w    -57.00 -30.00   1.00   30.00    --  -23.39 119.00 108.00   27
  7  \w     88.00 128.00   1.00   30.00    --   22.61  77.00-120.00   40
  8  \w     82.00 128.00   1.00   30.00    --   22.61  77.00-150.00   46
  9  \w    -26.00  41.00   1.00   30.00    --   22.61  77.00  60.00   67
 10  \w     82.00 128.00   1.00   30.00    --   22.61  77.00  90.00   46
 11  \w    -25.00  42.00   1.00   30.00    --   22.61  77.00 -60.00   67
 12  \w   -131.00 -93.00   1.00   30.00    --  -23.39 -77.00-120.00   38
 13  \w   -128.00 -82.00   1.00   30.00    --  -23.39 -77.00  30.00   46
 14  \w      8.00  33.00   1.00   30.00    --  -23.39 -99.00 120.00   25
 15  \w   -131.00-102.00   1.00   30.00    --  -23.39 -77.00  60.00   29
 16  \w    -12.00  29.00   1.00   30.00    --  -23.39 -99.00  30.00   41
 17  \w   -130.00 -82.00   1.00   30.00    --  -23.39 -77.00  90.00   48
;
_diffrn_measurement_device 'four-circle diffractometer'
_diffrn_measurement_device_type 'SuperNova, Single source at offset/far, Atlas'
_diffrn_measurement_method '\w scans'
_diffrn_orient_matrix_type 'CrysAlisPro convention (1999,Acta A55,543-557)'
_diffrn_orient_matrix_UB_11 0.0514630000
_diffrn_orient_matrix_UB_12 0.0428399000
_diffrn_orient_matrix_UB_13 0.0157040000
_diffrn_orient_matrix_UB_21 -0.0075283000
_diffrn_orient_matrix_UB_22 -0.0049516000
_diffrn_orient_matrix_UB_23 0.0332411000
_diffrn_orient_matrix_UB_31 0.0350585000
_diffrn_orient_matrix_UB_32 -0.0418317000
_diffrn_orient_matrix_UB_33 -0.0047393000
_diffrn_radiation_monochromator mirror
_diffrn_radiation_probe x-ray
_diffrn_radiation_type MoK\a
_diffrn_radiation_wavelength 0.71073
_diffrn_reflns_av_R_equivalents 0.0502
_diffrn_reflns_av_unetI/netI 0.0616
_diffrn_reflns_Laue_measured_fraction_full 1.000
_diffrn_reflns_Laue_measured_fraction_max 1.000
_diffrn_reflns_limit_h_max 14
_diffrn_reflns_limit_h_min -14
_diffrn_reflns_limit_k_max 14
_diffrn_reflns_limit_k_min -15
_diffrn_reflns_limit_l_max 24
_diffrn_reflns_limit_l_min -24
_diffrn_reflns_number 27269
_diffrn_reflns_point_group_measured_fraction_full 1.000
_diffrn_reflns_point_group_measured_fraction_max 1.000
_diffrn_reflns_theta_full 25.242
_diffrn_reflns_theta_max 25.349
_diffrn_reflns_theta_min 1.716
_diffrn_source 'micro-focus sealed X-ray tube'
_diffrn_source_type 'SuperNova (Mo) X-ray Source'
_exptl_absorpt_coefficient_mu 1.454
_exptl_absorpt_correction_T_max 1.00000
_exptl_absorpt_correction_T_min 0.75583
_exptl_absorpt_correction_type multi-scan
_exptl_absorpt_process_details
;
CrysAlisPro 1.171.39.46 (Rigaku Oxford Diffraction, 2018)
Empirical absorption correction using spherical harmonics,
 implemented in SCALE3 ABSPACK scaling algorithm.
;
_exptl_crystal_colour 'clear yellow'
_exptl_crystal_colour_lustre clear
_exptl_crystal_colour_primary yellow
_exptl_crystal_density_diffrn 1.569
_exptl_crystal_description irregular
_exptl_crystal_F_000 1314
_exptl_crystal_size_max 0.23
_exptl_crystal_size_mid 0.16
_exptl_crystal_size_min 0.05
_refine_diff_density_max 1.228
_refine_diff_density_min -0.757
_refine_diff_density_rms 0.097
_refine_ls_extinction_method none
_refine_ls_goodness_of_fit_ref 1.045
_refine_ls_hydrogen_treatment constr
_refine_ls_matrix_type full
_refine_ls_number_parameters 739
_refine_ls_number_reflns 10122
_refine_ls_number_restraints 0
_refine_ls_restrained_S_all 1.045
_refine_ls_R_factor_all 0.0547
_refine_ls_R_factor_gt 0.0402
_refine_ls_shift/su_max 0.002
_refine_ls_shift/su_mean 0.000
_refine_ls_structure_factor_coef Fsqd
_refine_ls_weighting_details 'w=1/[\s^2^(Fo^2^)+(0.0347P)^2^+2.6137P] where P=(Fo^2^+2Fc^2^)/3'
_refine_ls_weighting_scheme calc
_refine_ls_wR_factor_gt 0.0859
_refine_ls_wR_factor_ref 0.0944
_reflns_Friedel_coverage 0.000
_reflns_number_gt 8367
_reflns_number_total 10122
_reflns_threshold_expression 'I > 2\s(I)'
_cod_data_source_file d2cc06722f2.cif
_cod_data_source_block dy60_hp0
_cod_original_cell_volume 2769.81(18)
_cod_database_code 7131344
_shelx_shelxl_version_number 2018/3
_chemical_oxdiff_formula C58H58BDyF20
_shelx_space_group_comment
;
The symmetry employed for this shelxl refinement is uniquely defined
by the following loop, which should always be used as a source of
symmetry information in preference to the above space-group names.
They are only intended as comments.
;
_shelx_estimated_absorpt_t_max 0.931
_shelx_estimated_absorpt_t_min 0.731
_reflns_odcompleteness_completeness 99.96
_reflns_odcompleteness_iscentric 1
_reflns_odcompleteness_theta 26.32
_olex2_refinement_description
;
1. Fixed Uiso
 At 1.2 times of:
  All C(H) groups
 At 1.5 times of:
  All C(H,H,H) groups
2.a Aromatic/amide H refined with riding coordinates:
 C3(H3), C5(H5), C20(H20), C22(H22)
2.b Idealised Me refined as rotating group:
 C7(H7A,H7B,H7C), C8(H8A,H8B,H8C), C9(H9A,H9B,H9C), C11(H11A,H11B,H11C),
 C12(H12A,H12B,H12C), C13(H13A,H13B,H13C), C15(H15A,H15B,H15C), C16(H16A,H16B,
 H16C), C17(H17A,H17B,H17C), C24(H24A,H24B,H24C), C25(H25A,H25B,H25C), C26(H26A,
 H26B,H26C), C28(H28A,H28B,H28C), C29(H29A,H29B,H29C), C30(H30A,H30B,H30C),
 C32(H32A,H32B,H32C), C33(H33A,H33B,H33C), C34(H34A,H34B,H34C)
;
_olex2_date_sample_data_collection 2019-11-12
_olex2_exptl_crystal_mounting_method 'In paratone oil on a Kapton loop'
_olex2_submission_special_instructions 'No special instructions were received'
_oxdiff_exptl_absorpt_empirical_details
;
Empirical correction (ABSPACK) includes:
- Absorption correction using spherical harmonics
- Frame scaling
;
_oxdiff_exptl_absorpt_empirical_full_max 1.513
_oxdiff_exptl_absorpt_empirical_full_min 0.728

loop_
_space_group_symop_operation_xyz
'x, y, z'
'-x, -y, -z'

loop_
_atom_site_label
_atom_site_type_symbol
_atom_site_fract_x
_atom_site_fract_y
_atom_site_fract_z
_atom_site_U_iso_or_equiv
_atom_site_adp_type
_atom_site_occupancy
_atom_site_site_symmetry_order
_atom_site_calc_flag
_atom_site_refinement_flags_posn
_atom_site_refinement_flags_adp
_atom_site_refinement_flags_occupancy
_atom_site_disorder_assembly
_atom_site_disorder_group
Dy1 Dy 0.67750(2) 0.84875(2) 0.72177(2) 0.02602(7) Uani 1 1 d . . . . .
C1 C 0.5563(3) 1.0011(4) 0.7219(2) 0.0244(9) Uani 1 1 d . . . . .
C2 C 0.4968(3) 0.9331(3) 0.7592(2) 0.0235(9) Uani 1 1 d . . . . .
C3 C 0.4456(3) 0.8274(4) 0.7085(2) 0.0289(10) Uani 1 1 d . . . . .
H3 H 0.401745 0.766760 0.718048 0.035 Uiso 1 1 calc R . . . .
C4 C 0.4693(3) 0.8254(4) 0.6416(2) 0.0354(12) Uani 1 1 d . . . . .
C5 C 0.5382(3) 0.9315(4) 0.6506(2) 0.0342(11) Uani 1 1 d . . . . .
H5 H 0.568267 0.953881 0.615019 0.041 Uiso 1 1 calc R . . . .
C6 C 0.6457(4) 1.1166(4) 0.7482(3) 0.0381(12) Uani 1 1 d . . . . .
C7 C 0.7647(4) 1.0951(4) 0.7795(3) 0.0431(13) Uani 1 1 d . . . . .
H7A H 0.792810 1.041836 0.743842 0.065 Uiso 1 1 calc GR . . . .
H7B H 0.752688 1.065104 0.817072 0.065 Uiso 1 1 calc GR . . . .
H7C H 0.821945 1.165118 0.796787 0.065 Uiso 1 1 calc GR . . . .
C8 C 0.6060(4) 1.2112(4) 0.8008(3) 0.0465(14) Uani 1 1 d . . . . .
H8A H 0.530596 1.220577 0.781376 0.070 Uiso 1 1 calc GR . . . .
H8B H 0.663032 1.280615 0.811424 0.070 Uiso 1 1 calc GR . . . .
H8C H 0.599200 1.192114 0.842852 0.070 Uiso 1 1 calc GR . . . .
C9 C 0.6715(4) 1.1598(5) 0.6873(3) 0.0634(18) Uani 1 1 d . . . . .
H9A H 0.700964 1.104195 0.653788 0.095 Uiso 1 1 calc GR . . . .
H9B H 0.729730 1.229190 0.704412 0.095 Uiso 1 1 calc GR . . . .
H9C H 0.600166 1.173068 0.665353 0.095 Uiso 1 1 calc GR . . . .
C10 C 0.4693(4) 0.9607(3) 0.8345(2) 0.0268(9) Uani 1 1 d . . . . .
C11 C 0.5787(4) 1.0088(4) 0.8917(2) 0.0359(11) Uani 1 1 d . . . . .
H11A H 0.629637 0.955282 0.886541 0.054 Uiso 1 1 calc GR . . . .
H11B H 0.554776 1.023079 0.936742 0.054 Uiso 1 1 calc GR . . . .
H11C H 0.620247 1.078358 0.887743 0.054 Uiso 1 1 calc GR . . . .
C12 C 0.4055(4) 0.8528(4) 0.8459(3) 0.0397(12) Uani 1 1 d . . . . .
H12A H 0.330328 0.825304 0.815484 0.059 Uiso 1 1 calc GR . . . .
H12B H 0.393597 0.869439 0.893625 0.059 Uiso 1 1 calc GR . . . .
H12C H 0.452638 0.796084 0.835763 0.059 Uiso 1 1 calc GR . . . .
C13 C 0.3813(4) 1.0410(4) 0.8427(2) 0.0316(10) Uani 1 1 d . . . . .
H13A H 0.418145 1.111658 0.837995 0.047 Uiso 1 1 calc GR . . . .
H13B H 0.358426 1.054262 0.887935 0.047 Uiso 1 1 calc GR . . . .
H13C H 0.312522 1.007109 0.807178 0.047 Uiso 1 1 calc GR . . . .
C14 C 0.4067(4) 0.7361(5) 0.5733(3) 0.064(2) Uani 1 1 d . . . . .
C15 C 0.4323(7) 0.6217(7) 0.5699(5) 0.154(5) Uani 1 1 d . . . . .
H15A H 0.516285 0.627110 0.578270 0.230 Uiso 1 1 calc GR . . . .
H15B H 0.399267 0.568653 0.524515 0.230 Uiso 1 1 calc GR . . . .
H15C H 0.397684 0.596334 0.604848 0.230 Uiso 1 1 calc GR . . . .
C16 C 0.4420(5) 0.7698(9) 0.5113(3) 0.139(5) Uani 1 1 d . . . . .
H16A H 0.417477 0.838983 0.511692 0.208 Uiso 1 1 calc GR . . . .
H16B H 0.404509 0.710986 0.468752 0.208 Uiso 1 1 calc GR . . . .
H16C H 0.526288 0.780596 0.514217 0.208 Uiso 1 1 calc GR . . . .
C17 C 0.2744(4) 0.7325(5) 0.5689(3) 0.0536(16) Uani 1 1 d . . . . .
H17A H 0.247847 0.713139 0.607777 0.080 Uiso 1 1 calc GR . . . .
H17B H 0.232950 0.676665 0.526054 0.080 Uiso 1 1 calc GR . . . .
H17C H 0.258980 0.805430 0.569990 0.080 Uiso 1 1 calc GR . . . .
C18 C 0.7979(3) 0.6961(4) 0.7204(2) 0.0258(9) Uani 1 1 d . . . . .
C19 C 0.8804(3) 0.8023(3) 0.7531(2) 0.0233(9) Uani 1 1 d . . . . .
C20 C 0.8978(3) 0.8518(4) 0.6998(2) 0.0325(11) Uani 1 1 d . . . . .
H20 H 0.947045 0.921460 0.706761 0.039 Uiso 1 1 calc R . . . .
C21 C 0.8319(4) 0.7833(5) 0.6358(2) 0.0403(13) Uani 1 1 d . . . . .
C22 C 0.7690(4) 0.6872(4) 0.6483(2) 0.0368(11) Uani 1 1 d . . . . .
H22 H 0.716619 0.627213 0.614648 0.044 Uiso 1 1 calc R . . . .
C23 C 0.7263(4) 0.6120(4) 0.7497(3) 0.0365(11) Uani 1 1 d . . . . .
C24 C 0.6265(4) 0.6652(4) 0.7806(3) 0.0370(11) Uani 1 1 d . . . . .
H24A H 0.574045 0.675691 0.744084 0.055 Uiso 1 1 calc GR . . . .
H24B H 0.659771 0.737204 0.815325 0.055 Uiso 1 1 calc GR . . . .
H24C H 0.583366 0.616030 0.801640 0.055 Uiso 1 1 calc GR . . . .
C25 C 0.7996(4) 0.5762(4) 0.8047(3) 0.0426(13) Uani 1 1 d . . . . .
H25A H 0.864143 0.546947 0.785605 0.064 Uiso 1 1 calc GR . . . .
H25B H 0.750162 0.518764 0.817032 0.064 Uiso 1 1 calc GR . . . .
H25C H 0.829942 0.640739 0.845561 0.064 Uiso 1 1 calc GR . . . .
C26 C 0.6664(4) 0.5014(4) 0.6919(3) 0.0560(16) Uani 1 1 d . . . . .
H26A H 0.613127 0.517391 0.658107 0.084 Uiso 1 1 calc GR . . . .
H26B H 0.623023 0.450723 0.711942 0.084 Uiso 1 1 calc GR . . . .
H26C H 0.725454 0.466772 0.669418 0.084 Uiso 1 1 calc GR . . . .
C27 C 0.9534(3) 0.8570(3) 0.8276(2) 0.0260(9) Uani 1 1 d . . . . .
C28 C 0.8766(4) 0.8750(4) 0.8851(2) 0.0338(11) Uani 1 1 d . . . . .
H28A H 0.822232 0.921348 0.877031 0.051 Uiso 1 1 calc GR . . . .
H28B H 0.926264 0.912004 0.929812 0.051 Uiso 1 1 calc GR . . . .
H28C H 0.833256 0.803084 0.884545 0.051 Uiso 1 1 calc GR . . . .
C29 C 1.0259(4) 0.9754(4) 0.8354(3) 0.0425(13) Uani 1 1 d . . . . .
H29A H 1.078622 0.968363 0.801928 0.064 Uiso 1 1 calc GR . . . .
H29B H 1.070906 1.008112 0.881761 0.064 Uiso 1 1 calc GR . . . .
H29C H 0.973214 1.023223 0.827452 0.064 Uiso 1 1 calc GR . . . .
C30 C 1.0443(4) 0.7856(4) 0.8389(2) 0.0296(10) Uani 1 1 d . . . . .
H30A H 1.003823 0.711263 0.835910 0.044 Uiso 1 1 calc GR . . . .
H30B H 1.092362 0.821170 0.884181 0.044 Uiso 1 1 calc GR . . . .
H30C H 1.093595 0.779746 0.803586 0.044 Uiso 1 1 calc GR . . . .
C31 C 0.8485(4) 0.7960(6) 0.5644(3) 0.064(2) Uani 1 1 d . . . . .
C32 C 0.8192(7) 0.9048(8) 0.5586(4) 0.117(4) Uani 1 1 d . . . . .
H32A H 0.738683 0.906077 0.564581 0.175 Uiso 1 1 calc GR . . . .
H32B H 0.829418 0.910411 0.513330 0.175 Uiso 1 1 calc GR . . . .
H32C H 0.870862 0.967618 0.594060 0.175 Uiso 1 1 calc GR . . . .
C33 C 0.7717(5) 0.6955(8) 0.5048(3) 0.112(4) Uani 1 1 d . . . . .
H33A H 0.800585 0.627884 0.503327 0.168 Uiso 1 1 calc GR . . . .
H33B H 0.775059 0.709960 0.461133 0.168 Uiso 1 1 calc GR . . . .
H33C H 0.691311 0.685702 0.512742 0.168 Uiso 1 1 calc GR . . . .
C34 C 0.9783(4) 0.7942(6) 0.5572(3) 0.0576(17) Uani 1 1 d . . . . .
H34A H 1.028518 0.858416 0.592417 0.086 Uiso 1 1 calc GR . . . .
H34B H 0.990528 0.797315 0.511798 0.086 Uiso 1 1 calc GR . . . .
H34C H 0.996941 0.725778 0.563045 0.086 Uiso 1 1 calc GR . . . .
F1 F 0.7780(2) 0.38806(19) 0.23757(13) 0.0326(6) Uani 1 1 d . . . . .
F2 F 0.9166(2) 0.3491(2) 0.33606(14) 0.0398(6) Uani 1 1 d . . . . .
F3 F 1.1000(2) 0.5136(2) 0.42031(13) 0.0392(6) Uani 1 1 d . . . . .
F4 F 1.1478(2) 0.7177(2) 0.39689(13) 0.0390(6) Uani 1 1 d . . . . .
F5 F 1.0151(2) 0.75636(19) 0.29375(13) 0.0327(6) Uani 1 1 d . . . . .
F6 F 0.8541(2) 0.87045(19) 0.23942(13) 0.0344(6) Uani 1 1 d . . . . .
F7 F 0.7702(2) 1.0102(2) 0.33711(14) 0.0420(7) Uani 1 1 d . . . . .
F8 F 0.6229(2) 0.9288(2) 0.41558(13) 0.0433(7) Uani 1 1 d . . . . .
F9 F 0.5557(2) 0.7000(2) 0.38687(13) 0.0406(7) Uani 1 1 d . . . . .
F10 F 0.6374(2) 0.5579(2) 0.28751(13) 0.0342(6) Uani 1 1 d . . . . .
F11 F 1.0566(2) 0.5995(2) 0.16837(12) 0.0334(6) Uani 1 1 d . . . . .
F12 F 1.1422(2) 0.6620(3) 0.06713(16) 0.0539(8) Uani 1 1 d . . . . .
F13 F 1.0162(3) 0.7611(3) -0.01090(16) 0.0582(9) Uani 1 1 d . . . . .
F14 F 0.7972(2) 0.7927(2) 0.01422(13) 0.0396(6) Uani 1 1 d . . . . .
F15 F 0.7049(2) 0.7245(2) 0.11326(12) 0.0309(6) Uani 1 1 d . . . . .
F16 F 0.5340(2) 0.5853(2) 0.16300(13) 0.0332(6) Uani 1 1 d . . . . .
F17 F 0.3941(2) 0.4157(2) 0.06235(15) 0.0485(7) Uani 1 1 d . . . . .
F18 F 0.4804(2) 0.2359(2) -0.01186(15) 0.0521(8) Uani 1 1 d . . . . .
F19 F 0.7143(2) 0.2348(2) 0.01653(13) 0.0383(6) Uani 1 1 d . . . . .
F20 F 0.8596(2) 0.40865(19) 0.11488(12) 0.0307(6) Uani 1 1 d . . . . .
C35 C 0.8910(3) 0.5734(3) 0.2584(2) 0.0247(9) Uani 1 1 d . . . . .
C36 C 0.8712(3) 0.4732(3) 0.2740(2) 0.0253(9) Uani 1 1 d . . . . .
C37 C 0.9407(4) 0.4504(4) 0.3260(2) 0.0287(10) Uani 1 1 d . . . . .
C38 C 1.0335(4) 0.5327(4) 0.3682(2) 0.0294(10) Uani 1 1 d . . . . .
C39 C 1.0567(3) 0.6352(4) 0.3558(2) 0.0278(10) Uani 1 1 d . . . . .
C40 C 0.9874(3) 0.6529(3) 0.3027(2) 0.0256(9) Uani 1 1 d . . . . .
C41 C 0.7475(3) 0.7056(3) 0.2564(2) 0.0267(9) Uani 1 1 d . . . . .
C42 C 0.7781(3) 0.8228(3) 0.2732(2) 0.0252(9) Uani 1 1 d . . . . .
C43 C 0.7360(4) 0.8974(4) 0.3246(2) 0.0321(10) Uani 1 1 d . . . . .
C44 C 0.6620(4) 0.8578(4) 0.3636(2) 0.0321(11) Uani 1 1 d . . . . .
C45 C 0.6286(3) 0.7419(4) 0.3491(2) 0.0301(10) Uani 1 1 d . . . . .
C46 C 0.6718(3) 0.6705(4) 0.2972(2) 0.0273(10) Uani 1 1 d . . . . .
C47 C 0.8755(4) 0.6610(3) 0.1474(2) 0.0248(9) Uani 1 1 d . . . . .
C48 C 0.9861(4) 0.6473(4) 0.1320(2) 0.0305(10) Uani 1 1 d . . . . .
C49 C 1.0335(4) 0.6787(4) 0.0795(2) 0.0360(11) Uani 1 1 d . . . . .
C50 C 0.9702(4) 0.7277(4) 0.0394(2) 0.0395(12) Uani 1 1 d . . . . .
C51 C 0.8598(4) 0.7430(4) 0.0527(2) 0.0323(10) Uani 1 1 d . . . . .
C52 C 0.8155(4) 0.7093(3) 0.1044(2) 0.0270(9) Uani 1 1 d . . . . .
C53 C 0.7054(3) 0.5052(3) 0.1462(2) 0.0258(9) Uani 1 1 d . . . . .
C54 C 0.5862(4) 0.5009(3) 0.1287(2) 0.0297(10) Uani 1 1 d . . . . .
C55 C 0.5106(4) 0.4139(4) 0.0762(2) 0.0341(11) Uani 1 1 d . . . . .
C56 C 0.5530(4) 0.3238(4) 0.0381(2) 0.0366(11) Uani 1 1 d . . . . .
C57 C 0.6710(4) 0.3231(4) 0.0529(2) 0.0314(10) Uani 1 1 d . . . . .
C58 C 0.7431(4) 0.4135(4) 0.1046(2) 0.0285(10) Uani 1 1 d . . . . .
B1 B 0.8053(4) 0.6115(4) 0.2022(3) 0.0248(10) Uani 1 1 d . . . . .

loop_
_atom_site_aniso_label
_atom_site_aniso_U_11
_atom_site_aniso_U_22
_atom_site_aniso_U_33
_atom_site_aniso_U_23
_atom_site_aniso_U_13
_atom_site_aniso_U_12
Dy1 0.01442(11) 0.03693(13) 0.02695(12) 0.01138(9) 0.00358(8) 0.00352(8)
C1 0.014(2) 0.034(2) 0.029(2) 0.0160(19) 0.0034(17) 0.0058(17)
C2 0.015(2) 0.024(2) 0.029(2) 0.0070(18) 0.0025(17) 0.0026(16)
C3 0.011(2) 0.031(2) 0.036(3) -0.0013(19) 0.0046(18) 0.0010(16)
C4 0.011(2) 0.056(3) 0.029(3) -0.004(2) 0.0007(18) 0.010(2)
C5 0.013(2) 0.073(3) 0.027(3) 0.026(2) 0.0073(18) 0.017(2)
C6 0.016(2) 0.040(3) 0.066(3) 0.032(3) -0.002(2) 0.0037(19)
C7 0.019(2) 0.029(2) 0.081(4) 0.024(3) -0.006(2) -0.0014(18)
C8 0.023(2) 0.024(2) 0.090(4) 0.023(3) -0.006(2) -0.0001(19)
C9 0.026(3) 0.083(4) 0.114(5) 0.078(4) 0.017(3) 0.014(3)
C10 0.030(2) 0.025(2) 0.027(2) 0.0070(18) 0.0074(18) 0.0109(18)
C11 0.038(3) 0.044(3) 0.025(2) 0.005(2) 0.000(2) 0.020(2)
C12 0.041(3) 0.037(3) 0.053(3) 0.021(2) 0.030(2) 0.014(2)
C13 0.030(2) 0.034(2) 0.030(3) 0.007(2) 0.0038(19) 0.0101(19)
C14 0.024(3) 0.098(5) 0.037(3) -0.030(3) -0.009(2) 0.028(3)
C15 0.110(6) 0.107(6) 0.146(8) -0.094(6) -0.091(6) 0.075(5)
C16 0.032(4) 0.300(13) 0.023(3) -0.025(5) 0.002(3) 0.006(5)
C17 0.022(3) 0.070(4) 0.041(3) -0.017(3) -0.005(2) 0.003(2)
C18 0.014(2) 0.032(2) 0.031(2) 0.0082(19) 0.0048(17) 0.0048(17)
C19 0.016(2) 0.031(2) 0.031(2) 0.0224(19) 0.0052(17) 0.0048(17)
C20 0.014(2) 0.048(3) 0.048(3) 0.033(2) 0.0056(19) 0.0078(19)
C21 0.020(2) 0.083(4) 0.036(3) 0.034(3) 0.014(2) 0.025(2)
C22 0.020(2) 0.057(3) 0.033(3) 0.007(2) 0.0086(19) 0.014(2)
C23 0.024(2) 0.027(2) 0.062(3) 0.015(2) 0.017(2) 0.0047(18)
C24 0.027(2) 0.032(2) 0.061(3) 0.023(2) 0.022(2) 0.0066(19)
C25 0.036(3) 0.034(3) 0.073(4) 0.032(3) 0.026(3) 0.012(2)
C26 0.031(3) 0.038(3) 0.086(4) -0.001(3) 0.017(3) 0.003(2)
C27 0.021(2) 0.025(2) 0.035(3) 0.0160(19) 0.0019(18) 0.0059(17)
C28 0.034(3) 0.038(3) 0.033(3) 0.014(2) 0.002(2) 0.014(2)
C29 0.027(2) 0.032(3) 0.068(4) 0.025(2) -0.010(2) -0.002(2)
C30 0.024(2) 0.036(2) 0.035(3) 0.017(2) 0.0038(19) 0.0103(19)
C31 0.032(3) 0.151(6) 0.043(3) 0.057(4) 0.023(3) 0.052(4)
C32 0.115(6) 0.231(10) 0.117(6) 0.148(7) 0.092(5) 0.133(7)
C33 0.035(3) 0.271(12) 0.035(4) 0.053(5) 0.009(3) 0.039(5)
C34 0.031(3) 0.120(5) 0.050(3) 0.054(4) 0.024(2) 0.036(3)
F1 0.0291(13) 0.0240(12) 0.0415(15) 0.0172(11) -0.0079(11) -0.0066(10)
F2 0.0399(15) 0.0379(15) 0.0451(17) 0.0256(13) -0.0039(12) 0.0021(12)
F3 0.0337(14) 0.0523(17) 0.0304(15) 0.0146(12) -0.0049(11) 0.0096(12)
F4 0.0257(13) 0.0422(15) 0.0350(15) 0.0012(12) -0.0040(11) -0.0052(11)
F5 0.0248(13) 0.0219(12) 0.0491(16) 0.0115(11) 0.0077(11) -0.0029(10)
F6 0.0384(15) 0.0225(12) 0.0462(16) 0.0138(11) 0.0211(12) 0.0026(11)
F7 0.0470(16) 0.0269(14) 0.0478(17) 0.0043(12) 0.0117(13) 0.0071(12)
F8 0.0346(15) 0.0659(19) 0.0303(15) 0.0101(13) 0.0069(12) 0.0216(13)
F9 0.0235(13) 0.0703(19) 0.0345(15) 0.0281(14) 0.0087(11) 0.0039(12)
F10 0.0246(13) 0.0340(14) 0.0480(16) 0.0252(12) 0.0031(11) -0.0035(10)
F11 0.0260(13) 0.0500(16) 0.0341(15) 0.0220(12) 0.0092(11) 0.0168(12)
F12 0.0397(17) 0.083(2) 0.069(2) 0.0491(18) 0.0324(15) 0.0340(16)
F13 0.0553(19) 0.094(2) 0.060(2) 0.0556(19) 0.0352(16) 0.0372(18)
F14 0.0448(16) 0.0461(16) 0.0426(16) 0.0279(13) 0.0147(13) 0.0193(13)
F15 0.0284(13) 0.0351(14) 0.0378(15) 0.0191(11) 0.0107(11) 0.0137(11)
F16 0.0268(13) 0.0300(13) 0.0404(15) 0.0092(11) -0.0011(11) 0.0078(10)
F17 0.0261(14) 0.0502(17) 0.0565(19) 0.0049(14) -0.0127(13) 0.0084(12)
F18 0.0437(17) 0.0408(16) 0.0518(19) -0.0021(14) -0.0170(14) 0.0006(13)
F19 0.0422(15) 0.0287(14) 0.0388(16) 0.0061(12) -0.0008(12) 0.0068(12)
F20 0.0259(13) 0.0268(13) 0.0381(15) 0.0096(11) -0.0023(11) 0.0083(10)
C35 0.019(2) 0.026(2) 0.030(2) 0.0110(18) 0.0053(17) 0.0047(17)
C36 0.019(2) 0.025(2) 0.029(2) 0.0091(18) -0.0016(17) 0.0002(17)
C37 0.029(2) 0.033(2) 0.029(2) 0.018(2) 0.0047(19) 0.0057(19)
C38 0.018(2) 0.045(3) 0.025(2) 0.011(2) 0.0007(18) 0.0075(19)
C39 0.019(2) 0.032(2) 0.024(2) 0.0022(19) 0.0016(18) -0.0011(18)
C40 0.018(2) 0.020(2) 0.036(3) 0.0053(18) 0.0090(18) 0.0008(16)
C41 0.018(2) 0.030(2) 0.035(3) 0.0149(19) 0.0007(18) 0.0036(17)
C42 0.022(2) 0.025(2) 0.033(2) 0.0143(19) 0.0104(18) 0.0032(17)
C43 0.030(2) 0.030(2) 0.036(3) 0.010(2) 0.004(2) 0.0056(19)
C44 0.022(2) 0.052(3) 0.021(2) 0.006(2) 0.0025(18) 0.014(2)
C45 0.014(2) 0.053(3) 0.030(3) 0.025(2) 0.0038(18) 0.0037(19)
C46 0.018(2) 0.032(2) 0.034(3) 0.017(2) 0.0004(18) 0.0018(17)
C47 0.026(2) 0.017(2) 0.031(2) 0.0084(18) 0.0054(18) 0.0031(17)
C48 0.030(2) 0.028(2) 0.037(3) 0.012(2) 0.007(2) 0.0087(19)
C49 0.033(3) 0.041(3) 0.044(3) 0.020(2) 0.019(2) 0.017(2)
C50 0.044(3) 0.049(3) 0.038(3) 0.023(2) 0.021(2) 0.018(2)
C51 0.036(3) 0.032(2) 0.037(3) 0.017(2) 0.013(2) 0.017(2)
C52 0.027(2) 0.021(2) 0.036(3) 0.0098(19) 0.0100(19) 0.0074(17)
C53 0.025(2) 0.021(2) 0.035(3) 0.0159(19) 0.0004(18) 0.0026(17)
C54 0.032(2) 0.023(2) 0.037(3) 0.014(2) 0.006(2) 0.0072(18)
C55 0.025(2) 0.035(3) 0.040(3) 0.014(2) -0.006(2) 0.0026(19)
C56 0.036(3) 0.034(3) 0.032(3) 0.009(2) -0.008(2) 0.000(2)
C57 0.036(3) 0.026(2) 0.031(3) 0.0096(19) 0.000(2) 0.0075(19)
C58 0.027(2) 0.029(2) 0.035(3) 0.020(2) 0.0009(19) 0.0053(18)
B1 0.021(2) 0.022(2) 0.032(3) 0.011(2) 0.002(2) 0.0037(19)

loop_
_atom_type_symbol
_atom_type_description
_atom_type_scat_dispersion_real
_atom_type_scat_dispersion_imag
_atom_type_scat_source
C C 0.0033 0.0016 'International Tables Vol C Tables 4.2.6.8 and 6.1.1.4'
H H 0.0000 0.0000 'International Tables Vol C Tables 4.2.6.8 and 6.1.1.4'
B B 0.0013 0.0007 'International Tables Vol C Tables 4.2.6.8 and 6.1.1.4'
Dy Dy -0.1892 4.4098 'International Tables Vol C Tables 4.2.6.8 and 6.1.1.4'
F F 0.0171 0.0103 'International Tables Vol C Tables 4.2.6.8 and 6.1.1.4'

loop_
_geom_angle_atom_site_label_1
_geom_angle_atom_site_label_2
_geom_angle_atom_site_label_3
_geom_angle
_geom_angle_site_symmetry_1
_geom_angle_site_symmetry_3
_geom_angle_publ_flag
C1 Dy1 C2 32.57(13) . . ?
C1 Dy1 C3 51.90(13) . . ?
C1 Dy1 C4 52.42(13) . . ?
C1 Dy1 C5 32.16(13) . . ?
C1 Dy1 C19 147.68(13) . . ?
C1 Dy1 C20 127.75(13) . . ?
C1 Dy1 C21 127.03(14) . . ?
C1 Dy1 C22 147.24(14) . . ?
C2 Dy1 C3 31.26(12) . . ?
C2 Dy1 C4 52.36(12) . . ?
C2 Dy1 C20 156.64(14) . . ?
C2 Dy1 C21 156.05(13) . . ?
C2 Dy1 C22 151.44(14) . . ?
C3 Dy1 C4 30.66(13) . . ?
C3 Dy1 C20 165.33(13) . . ?
C3 Dy1 C21 135.73(14) . . ?
C4 Dy1 C21 107.61(13) . . ?
C5 Dy1 C2 52.74(13) . . ?
C5 Dy1 C3 50.56(14) . . ?
C5 Dy1 C4 30.60(15) . . ?
C5 Dy1 C20 119.76(13) . . ?
C5 Dy1 C21 103.32(13) . . ?
C5 Dy1 C22 115.58(14) . . ?
C18 Dy1 C1 179.46(13) . . ?
C18 Dy1 C2 147.69(13) . . ?
C18 Dy1 C3 128.01(13) . . ?
C18 Dy1 C4 127.17(14) . . ?
C18 Dy1 C5 147.30(14) . . ?
C18 Dy1 C19 32.58(13) . . ?
C18 Dy1 C20 52.16(13) . . ?
C18 Dy1 C21 52.58(14) . . ?
C18 Dy1 C22 32.22(14) . . ?
C19 Dy1 C2 150.53(13) . . ?
C19 Dy1 C3 156.87(14) . . ?
C19 Dy1 C4 155.89(13) . . ?
C19 Dy1 C5 151.22(13) . . ?
C19 Dy1 C20 31.46(12) . . ?
C19 Dy1 C21 52.03(13) . . ?
C19 Dy1 C22 52.62(14) . . ?
C20 Dy1 C4 135.05(14) . . ?
C20 Dy1 C21 30.09(14) . . ?
C22 Dy1 C3 120.19(13) . . ?
C22 Dy1 C4 103.29(13) . . ?
C22 Dy1 C20 50.49(15) . . ?
C22 Dy1 C21 30.85(15) . . ?
C2 C1 Dy1 75.0(2) . . ?
C2 C1 C6 131.5(4) . . ?
C5 C1 Dy1 75.1(2) . . ?
C5 C1 C2 106.6(4) . . ?
C5 C1 C6 120.8(4) . . ?
C6 C1 Dy1 106.5(2) . . ?
C1 C2 Dy1 72.5(2) . . ?
C1 C2 C10 133.0(4) . . ?
C3 C2 Dy1 76.2(2) . . ?
C3 C2 C1 105.7(4) . . ?
C3 C2 C10 120.7(4) . . ?
C10 C2 Dy1 123.3(3) . . ?
C2 C3 Dy1 72.6(2) . . ?
C4 C3 Dy1 76.3(2) . . ?
C4 C3 C2 111.5(4) . . ?
C3 C4 Dy1 73.0(2) . . ?
C3 C4 C14 125.1(5) . . ?
C5 C4 Dy1 71.1(2) . . ?
C5 C4 C3 105.7(4) . . ?
C5 C4 C14 127.6(5) . . ?
C14 C4 Dy1 131.6(3) . . ?
C1 C5 Dy1 72.8(2) . . ?
C4 C5 Dy1 78.3(3) . . ?
C4 C5 C1 110.5(4) . . ?
C1 C6 C7 107.2(3) . . ?
C8 C6 C1 114.9(4) . . ?
C8 C6 C7 110.8(4) . . ?
C8 C6 C9 106.6(4) . . ?
C9 C6 C1 110.9(4) . . ?
C9 C6 C7 106.0(4) . . ?
C11 C10 C2 114.3(4) . . ?
C11 C10 C12 106.4(4) . . ?
C11 C10 C13 111.6(3) . . ?
C12 C10 C2 109.9(3) . . ?
C12 C10 C13 106.0(4) . . ?
C13 C10 C2 108.3(3) . . ?
C4 C14 C17 108.0(4) . . ?
C15 C14 C4 110.9(5) . . ?
C15 C14 C16 110.7(6) . . ?
C15 C14 C17 110.2(6) . . ?
C16 C14 C4 110.6(6) . . ?
C16 C14 C17 106.2(5) . . ?
C19 C18 Dy1 74.7(2) . . ?
C19 C18 C23 132.9(4) . . ?
C22 C18 Dy1 75.9(2) . . ?
C22 C18 C19 106.3(4) . . ?
C22 C18 C23 119.8(4) . . ?
C23 C18 Dy1 105.8(2) . . ?
C18 C19 Dy1 72.8(2) . . ?
C18 C19 C27 132.2(4) . . ?
C20 C19 Dy1 76.8(2) . . ?
C20 C19 C18 106.3(4) . . ?
C20 C19 C27 121.1(4) . . ?
C27 C19 Dy1 120.9(3) . . ?
C19 C20 Dy1 71.7(2) . . ?
C21 C20 Dy1 77.2(2) . . ?
C21 C20 C19 111.4(4) . . ?
C20 C21 Dy1 72.8(2) . . ?
C20 C21 C22 106.1(4) . . ?
C20 C21 C31 125.6(5) . . ?
C22 C21 Dy1 70.9(2) . . ?
C22 C21 C31 126.7(5) . . ?
C31 C21 Dy1 132.2(3) . . ?
C18 C22 Dy1 71.9(2) . . ?
C21 C22 Dy1 78.2(3) . . ?
C21 C22 C18 109.9(4) . . ?
C18 C23 C25 114.7(4) . . ?
C24 C23 C18 108.0(3) . . ?
C24 C23 C25 110.3(4) . . ?
C26 C23 C18 111.7(4) . . ?
C26 C23 C24 106.5(4) . . ?
C26 C23 C25 105.5(4) . . ?
C28 C27 C19 113.2(3) . . ?
C28 C27 C29 106.1(4) . . ?
C28 C27 C30 111.8(3) . . ?
C29 C27 C19 110.4(3) . . ?
C30 C27 C19 109.2(3) . . ?
C30 C27 C29 105.9(3) . . ?
C21 C31 C33 110.9(6) . . ?
C32 C31 C21 111.1(5) . . ?
C32 C31 C33 109.8(6) . . ?
C32 C31 C34 110.2(6) . . ?
C34 C31 C21 107.4(4) . . ?
C34 C31 C33 107.5(5) . . ?
C36 C35 C40 112.9(4) . . ?
C36 C35 B1 127.3(4) . . ?
C40 C35 B1 119.3(4) . . ?
F1 C36 C35 120.5(3) . . ?
F1 C36 C37 114.9(4) . . ?
C35 C36 C37 124.6(4) . . ?
F2 C37 C36 120.4(4) . . ?
F2 C37 C38 120.0(4) . . ?
C38 C37 C36 119.6(4) . . ?
F3 C38 C37 120.6(4) . . ?
F3 C38 C39 120.9(4) . . ?
C37 C38 C39 118.5(4) . . ?
F4 C39 C38 119.5(4) . . ?
F4 C39 C40 120.7(4) . . ?
C40 C39 C38 119.8(4) . . ?
F5 C40 C35 118.8(4) . . ?
F5 C40 C39 116.6(4) . . ?
C39 C40 C35 124.6(4) . . ?
C42 C41 B1 126.6(4) . . ?
C46 C41 C42 113.4(4) . . ?
C46 C41 B1 119.5(4) . . ?
F6 C42 C41 120.5(4) . . ?
F6 C42 C43 115.6(4) . . ?
C43 C42 C41 123.8(4) . . ?
F7 C43 C42 119.8(4) . . ?
F7 C43 C44 120.0(4) . . ?
C44 C43 C42 120.2(4) . . ?
F8 C44 C43 121.4(4) . . ?
F8 C44 C45 120.2(4) . . ?
C43 C44 C45 118.3(4) . . ?
F9 C45 C44 119.8(4) . . ?
F9 C45 C46 120.5(4) . . ?
C46 C45 C44 119.7(4) . . ?
F10 C46 C41 119.4(4) . . ?
F10 C46 C45 116.1(4) . . ?
C45 C46 C41 124.6(4) . . ?
C48 C47 C52 113.4(4) . . ?
C48 C47 B1 126.8(4) . . ?
C52 C47 B1 119.2(4) . . ?
F11 C48 C47 121.2(4) . . ?
F11 C48 C49 115.0(4) . . ?
C49 C48 C47 123.8(4) . . ?
F12 C49 C48 120.4(4) . . ?
F12 C49 C50 119.6(4) . . ?
C50 C49 C48 120.0(4) . . ?
F13 C50 C49 120.7(4) . . ?
F13 C50 C51 120.9(4) . . ?
C51 C50 C49 118.4(4) . . ?
F14 C51 C50 119.0(4) . . ?
F14 C51 C52 121.2(4) . . ?
C52 C51 C50 119.8(4) . . ?
F15 C52 C47 119.0(4) . . ?
F15 C52 C51 116.4(4) . . ?
C51 C52 C47 124.6(4) . . ?
C54 C53 C58 113.0(4) . . ?
C54 C53 B1 127.6(4) . . ?
C58 C53 B1 118.9(4) . . ?
F16 C54 C53 121.2(4) . . ?
F16 C54 C55 114.6(4) . . ?
C55 C54 C53 124.2(4) . . ?
F17 C55 C54 120.6(4) . . ?
F17 C55 C56 119.5(4) . . ?
C56 C55 C54 119.9(4) . . ?
F18 C56 C55 121.1(4) . . ?
F18 C56 C57 120.1(4) . . ?
C55 C56 C57 118.8(4) . . ?
F19 C57 C56 119.8(4) . . ?
F19 C57 C58 121.3(4) . . ?
C56 C57 C58 118.9(4) . . ?
F20 C58 C53 119.2(4) . . ?
F20 C58 C57 115.7(4) . . ?
C57 C58 C53 125.1(4) . . ?
C41 B1 C35 100.7(3) . . ?
C41 B1 C53 113.7(3) . . ?
C47 B1 C35 114.5(3) . . ?
C47 B1 C41 114.2(3) . . ?
C47 B1 C53 100.4(3) . . ?
C53 B1 C35 114.1(3) . . ?

loop_
_geom_bond_atom_site_label_1
_geom_bond_atom_site_label_2
_geom_bond_distance
_geom_bond_site_symmetry_2
_geom_bond_publ_flag
Dy1 C1 2.562(4) . ?
Dy1 C2 2.596(4) . ?
Dy1 C3 2.641(4) . ?
Dy1 C4 2.684(4) . ?
Dy1 C5 2.592(4) . ?
Dy1 C18 2.554(4) . ?
Dy1 C19 2.579(4) . ?
Dy1 C20 2.644(4) . ?
Dy1 C21 2.699(4) . ?
Dy1 C22 2.606(4) . ?
C1 C2 1.446(6) . ?
C1 C5 1.428(6) . ?
C1 C6 1.555(6) . ?
C2 C3 1.412(5) . ?
C2 C10 1.549(6) . ?
C3 C4 1.409(6) . ?
C4 C5 1.395(7) . ?
C4 C14 1.522(6) . ?
C6 C7 1.555(6) . ?
C6 C8 1.524(7) . ?
C6 C9 1.530(7) . ?
C10 C11 1.530(6) . ?
C10 C12 1.533(6) . ?
C10 C13 1.542(5) . ?
C14 C15 1.505(10) . ?
C14 C16 1.518(10) . ?
C14 C17 1.524(6) . ?
C18 C19 1.440(6) . ?
C18 C22 1.433(6) . ?
C18 C23 1.538(6) . ?
C19 C20 1.418(6) . ?
C19 C27 1.548(6) . ?
C20 C21 1.388(7) . ?
C21 C22 1.414(7) . ?
C21 C31 1.535(7) . ?
C23 C24 1.536(6) . ?
C23 C25 1.545(7) . ?
C23 C26 1.534(6) . ?
C27 C28 1.534(6) . ?
C27 C29 1.546(6) . ?
C27 C30 1.536(5) . ?
C31 C32 1.501(9) . ?
C31 C33 1.537(10) . ?
C31 C34 1.535(6) . ?
F1 C36 1.361(4) . ?
F2 C37 1.343(5) . ?
F3 C38 1.343(5) . ?
F4 C39 1.355(5) . ?
F5 C40 1.362(5) . ?
F6 C42 1.348(5) . ?
F7 C43 1.353(5) . ?
F8 C44 1.344(5) . ?
F9 C45 1.351(5) . ?
F10 C46 1.360(5) . ?
F11 C48 1.367(5) . ?
F12 C49 1.353(5) . ?
F13 C50 1.344(5) . ?
F14 C51 1.359(5) . ?
F15 C52 1.354(4) . ?
F16 C54 1.363(5) . ?
F17 C55 1.358(5) . ?
F18 C56 1.347(5) . ?
F19 C57 1.351(5) . ?
F20 C58 1.361(5) . ?
C35 C36 1.381(6) . ?
C35 C40 1.398(5) . ?
C35 B1 1.658(6) . ?
C36 C37 1.384(6) . ?
C37 C38 1.373(6) . ?
C38 C39 1.378(6) . ?
C39 C40 1.368(6) . ?
C41 C42 1.391(6) . ?
C41 C46 1.381(6) . ?
C41 B1 1.654(6) . ?
C42 C43 1.379(6) . ?
C43 C44 1.364(6) . ?
C44 C45 1.383(6) . ?
C45 C46 1.371(6) . ?
C47 C48 1.384(6) . ?
C47 C52 1.391(6) . ?
C47 B1 1.654(6) . ?
C48 C49 1.380(6) . ?
C49 C50 1.376(6) . ?
C50 C51 1.373(6) . ?
C51 C52 1.363(6) . ?
C53 C54 1.381(6) . ?
C53 C58 1.385(6) . ?
C53 B1 1.657(6) . ?
C54 C55 1.380(6) . ?
C55 C56 1.373(6) . ?
C56 C57 1.374(6) . ?
C57 C58 1.378(6) . ?
